data_4034469
loop_
_publ_author_name
'Fan, Ying'
'Lu, Jian'
'Sha, Feng'
'Li, Qiong'
'Wu, Xin-Yan'

_publ_section_title
;
 Cu(I)-Catalyzed Asymmetric Mannich Reaction of Glycine Schiff Bases to
 Ketimines.
;
_journal_issue 18
_journal_name_full 'The Journal of organic chemistry'
_journal_page_first 11639
_journal_page_last 11648
_journal_paper_doi 10.1021/acs.joc.9b01566
_journal_volume 84
_journal_year 2019
_chemical_absolute_configuration ad
_chemical_formula_sum 'C36 H35 N3 O5'
_chemical_formula_weight 589.67
_space_group_crystal_system orthorhombic
_space_group_IT_number 19
_space_group_name_Hall 'P 2ac 2ab'
_space_group_name_H-M_alt 'P 21 21 21'
_atom_sites_solution_hydrogens geom
_audit_creation_method SHELXL-2013
_cell_angle_alpha 90
_cell_angle_beta 90
_cell_angle_gamma 90
_cell_formula_units_Z 4
_cell_length_a 10.0534(2)
_cell_length_b 16.7674(3)
_cell_length_c 18.6721(3)
_cell_measurement_reflns_used 9878
_cell_measurement_temperature 293(2)
_cell_measurement_theta_max 140.134
_cell_measurement_theta_min 7.086
_cell_volume 3147.54(10)
_computing_cell_refinement 'Bruker SAINT'
_computing_data_collection 'Bruker APEX2'
_computing_data_reduction 'Bruker SAINT'
_computing_molecular_graphics 'Bruker SHELXTL'
_computing_publication_material 'Bruker SHELXTL'
_computing_structure_refinement 'SHELXL-2013 (Sheldrick, 2013)'
_computing_structure_solution 'SHELXS-97 (Sheldrick 2008)'
_diffrn_ambient_temperature 293(2)
_diffrn_measured_fraction_theta_full 0.982
_diffrn_measured_fraction_theta_max 0.985
_diffrn_measurement_device_type 'Bruker APEX-II CCD'
_diffrn_measurement_method '\f and \w scans'
_diffrn_radiation_type CuK\a
_diffrn_radiation_wavelength 1.54178
_diffrn_reflns_av_R_equivalents 0.0336
_diffrn_reflns_av_unetI/netI 0.0306
_diffrn_reflns_Laue_measured_fraction_full 0.982
_diffrn_reflns_Laue_measured_fraction_max 0.985
_diffrn_reflns_limit_h_max 10
_diffrn_reflns_limit_h_min -12
_diffrn_reflns_limit_k_max 16
_diffrn_reflns_limit_k_min -20
_diffrn_reflns_limit_l_max 22
_diffrn_reflns_limit_l_min -22
_diffrn_reflns_number 21287
_diffrn_reflns_point_group_measured_fraction_full 0.980
_diffrn_reflns_point_group_measured_fraction_max 0.982
_diffrn_reflns_theta_full 67.679
_diffrn_reflns_theta_max 67.500
_diffrn_reflns_theta_min 3.543
_exptl_absorpt_coefficient_mu 0.673
_exptl_absorpt_correction_T_max 0.7533
_exptl_absorpt_correction_T_min 0.5510
_exptl_absorpt_correction_type multi-scan
_exptl_absorpt_process_details sadabs
_exptl_crystal_colour colorless
_exptl_crystal_density_diffrn 1.244
_exptl_crystal_description prismatic
_exptl_crystal_F_000 1248
_exptl_crystal_size_max 0.190
_exptl_crystal_size_mid 0.160
_exptl_crystal_size_min 0.140
_refine_diff_density_max 0.133
_refine_diff_density_min -0.111
_refine_diff_density_rms 0.023
_refine_ls_abs_structure_details
; 
 Flack x determined using 2162 quotients [(I+)-(I-)]/[(I+)+(I-)] 
 (Parsons and Flack (2004), Acta Cryst. A60, s61). 
;
_refine_ls_abs_structure_Flack 0.02(7)
_refine_ls_extinction_expression Fc^*^=kFc[1+0.001xFc^2^\l^3^/sin(2\q)]^-1/4^
_refine_ls_extinction_method SHELXL
_refine_ls_goodness_of_fit_ref 1.023
_refine_ls_hydrogen_treatment constr
_refine_ls_matrix_type full
_refine_ls_number_parameters 402
_refine_ls_number_reflns 5576
_refine_ls_number_restraints 0
_refine_ls_restrained_S_all 1.023
_refine_ls_R_factor_all 0.0378
_refine_ls_R_factor_gt 0.0354
_refine_ls_shift/su_max 0.020
_refine_ls_shift/su_mean 0.000
_refine_ls_structure_factor_coef Fsqd
_refine_ls_weighting_details 'w=1/[\s^2^(Fo^2^)+(0.0595P)^2^+0.2198P] where P=(Fo^2^+2Fc^2^)/3'
_refine_ls_weighting_scheme calc
_refine_ls_wR_factor_gt 0.0958
_refine_ls_wR_factor_ref 0.0986
_reflns_Friedel_coverage 0.767
_reflns_Friedel_fraction_full 0.977
_reflns_Friedel_fraction_max 0.979
_reflns_number_gt 5277
_reflns_number_total 5576
_reflns_threshold_expression 'I > 2\s(I)'
_cod_data_source_file jo9b01566_si_002.cif
_cod_data_source_block cu_d8v19259_0m
_cod_database_code 4034469
_shelx_space_group_comment
; 
The symmetry employed for this shelxl refinement is uniquely defined 
by the following loop, which should always be used as a source of 
symmetry information in preference to the above space-group names. 
They are only intended as comments. 
;
_shelx_estimated_absorpt_t_min 0.883
_shelx_estimated_absorpt_t_max 0.912
_shelxl_version_number 2013-4

loop_
_space_group_symop_operation_xyz
'x, y, z'
'-x+1/2, -y, z+1/2'
'-x, y+1/2, -z+1/2'
'x+1/2, -y+1/2, -z'

loop_
_atom_site_label
_atom_site_type_symbol
_atom_site_fract_x
_atom_site_fract_y
_atom_site_fract_z
_atom_site_U_iso_or_equiv
_atom_site_adp_type
_atom_site_occupancy
_atom_site_site_symmetry_order
_atom_site_calc_flag
_atom_site_refinement_flags_posn
_atom_site_refinement_flags_adp
O1 O 0.13726(17) 0.58253(11) 0.35092(9) 0.0607(4) Uani 1 1 d . .
O2 O 0.16308(19) 0.45136(10) 0.48825(9) 0.0614(5) Uani 1 1 d . .
O3 O 0.12957(18) 0.33373(9) 0.42976(8) 0.0539(4) Uani 1 1 d . .
O4 O 0.24267(19) 0.42552(10) 0.23315(9) 0.0618(5) Uani 1 1 d . .
O5 O 0.27403(19) 0.55326(10) 0.20360(9) 0.0613(4) Uani 1 1 d . .
N1 N 0.2959(2) 0.62311(10) 0.43265(10) 0.0499(4) Uani 1 1 d . .
N2 N 0.2645(2) 0.42253(11) 0.38367(10) 0.0510(5) Uani 1 1 d . .
H2 H 0.2771 0.3869 0.3513 0.061 Uiso 1 1 calc R U
N3 N 0.49777(18) 0.44271(10) 0.29557(10) 0.0476(4) Uani 1 1 d . .
C1 C 0.4047(2) 0.58759(13) 0.46689(11) 0.0476(5) Uani 1 1 d . .
C2 C 0.4776(3) 0.61616(15) 0.52443(13) 0.0576(6) Uani 1 1 d . .
H2A H 0.4589 0.6655 0.5449 0.069 Uiso 1 1 calc R U
C3 C 0.5791(3) 0.56867(17) 0.55028(14) 0.0654(7) Uani 1 1 d . .
H3 H 0.6300 0.5867 0.5886 0.078 Uiso 1 1 calc R U
C4 C 0.6069(3) 0.49480(18) 0.52060(14) 0.0670(7) Uani 1 1 d . .
H4 H 0.6756 0.4640 0.5392 0.080 Uiso 1 1 calc R U
C5 C 0.5326(3) 0.46640(16) 0.46310(13) 0.0575(6) Uani 1 1 d . .
H5 H 0.5505 0.4168 0.4430 0.069 Uiso 1 1 calc R U
C6 C 0.4314(2) 0.51381(12) 0.43672(12) 0.0466(5) Uani 1 1 d . .
C7 C 0.3320(2) 0.49840(12) 0.37789(11) 0.0449(5) Uani 1 1 d . .
C8 C 0.2380(2) 0.57150(13) 0.38497(11) 0.0473(5) Uani 1 1 d . .
C9 C 0.3976(2) 0.50446(12) 0.30203(11) 0.0450(5) Uani 1 1 d . .
H9 H 0.4381 0.5571 0.2955 0.054 Uiso 1 1 calc R U
C10 C 0.2948(2) 0.48893(13) 0.24325(11) 0.0483(5) Uani 1 1 d . .
C11 C 0.1691(3) 0.5461(2) 0.15024(16) 0.0793(9) Uani 1 1 d . .
H11A H 0.1700 0.5921 0.1197 0.119 Uiso 1 1 calc R U
H11B H 0.0844 0.5425 0.1738 0.119 Uiso 1 1 calc R U
H11C H 0.1835 0.4990 0.1220 0.119 Uiso 1 1 calc R U
C12 C 0.1828(2) 0.40676(12) 0.43859(11) 0.0467(5) Uani 1 1 d . .
C13 C 0.0213(2) 0.30614(14) 0.47681(12) 0.0503(5) Uani 1 1 d . .
C14 C -0.0123(3) 0.22557(16) 0.44459(17) 0.0712(8) Uani 1 1 d . .
H14A H -0.0364 0.2322 0.3952 0.107 Uiso 1 1 calc R U
H14B H -0.0854 0.2024 0.4703 0.107 Uiso 1 1 calc R U
H14C H 0.0637 0.1911 0.4479 0.107 Uiso 1 1 calc R U
C15 C -0.0959(3) 0.36249(19) 0.4717(2) 0.0777(8) Uani 1 1 d . .
H15A H -0.0752 0.4113 0.4961 0.117 Uiso 1 1 calc R U
H15B H -0.1725 0.3383 0.4934 0.117 Uiso 1 1 calc R U
H15C H -0.1145 0.3736 0.4222 0.117 Uiso 1 1 calc R U
C16 C 0.0723(3) 0.29620(19) 0.55245(14) 0.0714(8) Uani 1 1 d . .
H16A H 0.1523 0.2650 0.5519 0.107 Uiso 1 1 calc R U
H16B H 0.0062 0.2696 0.5809 0.107 Uiso 1 1 calc R U
H16C H 0.0906 0.3477 0.5727 0.107 Uiso 1 1 calc R U
C17 C 0.2439(3) 0.70202(13) 0.44909(15) 0.0602(6) Uani 1 1 d . .
H17A H 0.2101 0.7021 0.4977 0.072 Uiso 1 1 calc R U
H17B H 0.1700 0.7134 0.4173 0.072 Uiso 1 1 calc R U
C18 C 0.3469(3) 0.76726(13) 0.44158(13) 0.0543(5) Uani 1 1 d . .
C19 C 0.3507(3) 0.82847(15) 0.49096(16) 0.0683(7) Uani 1 1 d . .
H19 H 0.2927 0.8279 0.5298 0.082 Uiso 1 1 calc R U
C20 C 0.4401(4) 0.89082(17) 0.4833(2) 0.0811(10) Uani 1 1 d . .
H20 H 0.4424 0.9315 0.5172 0.097 Uiso 1 1 calc R U
C21 C 0.5249(4) 0.89258(18) 0.4262(2) 0.0813(10) Uani 1 1 d . .
H21 H 0.5826 0.9354 0.4202 0.098 Uiso 1 1 calc R U
C22 C 0.5247(4) 0.8318(2) 0.37813(17) 0.0845(10) Uani 1 1 d . .
H22 H 0.5846 0.8321 0.3402 0.101 Uiso 1 1 calc R U
C23 C 0.4353(3) 0.76882(17) 0.38546(14) 0.0704(8) Uani 1 1 d . .
H23 H 0.4354 0.7276 0.3521 0.084 Uiso 1 1 calc R U
C24 C 0.6176(2) 0.46082(14) 0.27957(10) 0.0452(5) Uani 1 1 d . .
C25 C 0.7135(2) 0.39329(14) 0.27214(11) 0.0492(5) Uani 1 1 d . .
C26 C 0.8447(3) 0.40553(19) 0.25237(16) 0.0706(7) Uani 1 1 d . .
H26 H 0.8764 0.4573 0.2467 0.085 Uiso 1 1 calc R U
C27 C 0.9292(3) 0.3417(2) 0.24091(19) 0.0852(10) Uani 1 1 d . .
H27 H 1.0169 0.3509 0.2274 0.102 Uiso 1 1 calc R U
C28 C 0.8850(3) 0.2654(2) 0.24931(17) 0.0808(9) Uani 1 1 d . .
H28 H 0.9416 0.2226 0.2406 0.097 Uiso 1 1 calc R U
C29 C 0.7555(3) 0.25217(18) 0.27082(19) 0.0785(8) Uani 1 1 d . .
H29 H 0.7254 0.2003 0.2777 0.094 Uiso 1 1 calc R U
C30 C 0.6709(3) 0.31549(16) 0.28210(15) 0.0631(6) Uani 1 1 d . .
H30 H 0.5838 0.3059 0.2966 0.076 Uiso 1 1 calc R U
C31 C 0.6672(2) 0.54344(14) 0.26549(12) 0.0499(5) Uani 1 1 d . .
C32 C 0.7250(5) 0.5875(2) 0.31800(16) 0.1097(16) Uani 1 1 d . .
H32 H 0.7338 0.5662 0.3637 0.132 Uiso 1 1 calc R U
C33 C 0.7709(6) 0.6634(3) 0.3043(2) 0.138(2) Uani 1 1 d . .
H33 H 0.8110 0.6925 0.3408 0.165 Uiso 1 1 calc R U
C34 C 0.7582(4) 0.6962(2) 0.2384(2) 0.0968(11) Uani 1 1 d . .
H34 H 0.7872 0.7479 0.2296 0.116 Uiso 1 1 calc R U
C35 C 0.7030(4) 0.6526(2) 0.1858(2) 0.1038(14) Uani 1 1 d . .
H35 H 0.6953 0.6743 0.1402 0.125 Uiso 1 1 calc R U
C36 C 0.6573(4) 0.5758(2) 0.19851(16) 0.0851(10) Uani 1 1 d . .
H36 H 0.6199 0.5464 0.1614 0.102 Uiso 1 1 calc R U

loop_
_atom_site_aniso_label
_atom_site_aniso_U_11
_atom_site_aniso_U_22
_atom_site_aniso_U_33
_atom_site_aniso_U_23
_atom_site_aniso_U_13
_atom_site_aniso_U_12
O1 0.0501(10) 0.0598(10) 0.0721(10) -0.0058(8) -0.0054(8) 0.0018(8)
O2 0.0703(11) 0.0523(9) 0.0617(9) -0.0140(8) 0.0165(8) -0.0128(8)
O3 0.0631(11) 0.0406(8) 0.0581(8) -0.0035(6) 0.0175(8) -0.0132(7)
O4 0.0697(11) 0.0479(9) 0.0678(10) -0.0033(7) -0.0045(8) -0.0124(8)
O5 0.0716(11) 0.0506(9) 0.0616(9) 0.0064(7) -0.0064(8) -0.0053(8)
N1 0.0519(11) 0.0366(9) 0.0611(10) -0.0047(8) 0.0016(9) -0.0032(8)
N2 0.0611(12) 0.0371(9) 0.0549(9) -0.0061(7) 0.0153(8) -0.0115(8)
N3 0.0471(10) 0.0423(9) 0.0536(9) 0.0001(8) 0.0075(8) -0.0044(8)
C1 0.0486(12) 0.0420(11) 0.0521(10) 0.0023(9) 0.0034(9) -0.0094(9)
C2 0.0649(16) 0.0507(13) 0.0572(13) -0.0036(10) -0.0002(11) -0.0122(11)
C3 0.0649(16) 0.0730(17) 0.0583(13) 0.0054(13) -0.0096(11) -0.0142(13)
C4 0.0609(16) 0.0756(18) 0.0646(14) 0.0164(13) -0.0065(12) 0.0021(14)
C5 0.0611(15) 0.0516(13) 0.0596(13) 0.0084(11) 0.0043(11) 0.0021(11)
C6 0.0492(12) 0.0397(11) 0.0510(10) 0.0037(9) 0.0058(9) -0.0054(9)
C7 0.0471(12) 0.0360(10) 0.0514(10) -0.0013(8) 0.0049(9) -0.0063(9)
C8 0.0478(13) 0.0405(11) 0.0536(11) -0.0009(9) 0.0056(9) -0.0055(9)
C9 0.0467(12) 0.0345(10) 0.0539(10) 0.0000(9) 0.0069(9) -0.0048(9)
C10 0.0496(12) 0.0439(12) 0.0514(11) -0.0032(9) 0.0086(9) -0.0026(10)
C11 0.086(2) 0.081(2) 0.0712(16) 0.0094(14) -0.0209(15) -0.0029(17)
C12 0.0501(12) 0.0372(10) 0.0526(11) -0.0004(9) 0.0044(9) -0.0040(9)
C13 0.0448(12) 0.0473(12) 0.0590(12) 0.0077(10) 0.0079(10) -0.0077(10)
C14 0.0777(19) 0.0520(14) 0.0838(18) 0.0058(14) 0.0070(15) -0.0217(13)
C15 0.0522(16) 0.0686(18) 0.112(2) 0.0121(16) 0.0010(16) 0.0037(13)
C16 0.0673(17) 0.086(2) 0.0607(14) 0.0138(14) 0.0042(12) -0.0077(15)
C17 0.0644(16) 0.0393(12) 0.0768(15) -0.0082(11) 0.0087(12) 0.0003(11)
C18 0.0632(14) 0.0387(11) 0.0609(12) 0.0011(10) -0.0071(11) 0.0004(10)
C19 0.0747(19) 0.0471(14) 0.0832(17) -0.0142(12) -0.0047(14) 0.0076(12)
C20 0.086(2) 0.0448(14) 0.112(2) -0.0177(15) -0.030(2) 0.0009(14)
C21 0.084(2) 0.0516(16) 0.108(2) 0.0148(16) -0.0285(19) -0.0191(15)
C22 0.103(3) 0.075(2) 0.0755(18) 0.0144(16) -0.0011(17) -0.0325(18)
C23 0.095(2) 0.0595(15) 0.0567(13) -0.0001(11) -0.0002(13) -0.0233(15)
C24 0.0466(12) 0.0494(12) 0.0396(9) 0.0012(8) 0.0022(8) -0.0059(9)
C25 0.0471(12) 0.0565(13) 0.0441(10) 0.0035(9) -0.0006(9) 0.0011(10)
C26 0.0545(15) 0.0749(18) 0.0824(17) 0.0145(15) 0.0137(13) 0.0031(13)
C27 0.0586(18) 0.102(3) 0.095(2) 0.0164(19) 0.0144(16) 0.0186(17)
C28 0.0719(19) 0.088(2) 0.0829(18) -0.0020(17) -0.0051(16) 0.0288(17)
C29 0.077(2) 0.0594(16) 0.099(2) -0.0004(15) -0.0151(17) 0.0109(14)
C30 0.0559(15) 0.0555(14) 0.0779(16) 0.0036(12) -0.0029(12) 0.0009(11)
C31 0.0437(11) 0.0518(13) 0.0543(11) 0.0036(10) 0.0043(9) -0.0081(10)
C32 0.172(4) 0.098(3) 0.0589(15) 0.0060(16) -0.007(2) -0.080(3)
C33 0.213(6) 0.107(3) 0.093(2) -0.015(2) 0.013(3) -0.103(4)
C34 0.090(2) 0.0668(19) 0.133(3) 0.021(2) 0.003(2) -0.0331(18)
C35 0.096(3) 0.101(3) 0.115(3) 0.060(2) -0.032(2) -0.040(2)
C36 0.094(2) 0.087(2) 0.0737(16) 0.0270(16) -0.0252(16) -0.0366(19)

loop_
_atom_type_symbol
_atom_type_description
_atom_type_scat_dispersion_real
_atom_type_scat_dispersion_imag
_atom_type_scat_source
C C 0.0181 0.0091 'International Tables Vol C Tables 4.2.6.8 and 6.1.1.4'
H H 0.0000 0.0000 'International Tables Vol C Tables 4.2.6.8 and 6.1.1.4'
N N 0.0311 0.0180 'International Tables Vol C Tables 4.2.6.8 and 6.1.1.4'
O O 0.0492 0.0322 'International Tables Vol C Tables 4.2.6.8 and 6.1.1.4'

loop_
_geom_angle_atom_site_label_1
_geom_angle_atom_site_label_2
_geom_angle_atom_site_label_3
_geom_angle
C12 O3 C13 120.41(17)
C10 O5 C11 115.4(2)
C8 N1 C1 111.08(18)
C8 N1 C17 123.9(2)
C1 N1 C17 124.8(2)
C12 N2 C7 121.22(17)
C12 N2 H2 119.4
C7 N2 H2 119.4
C24 N3 C9 120.29(19)
C6 C1 C2 121.4(2)
C6 C1 N1 110.2(2)
C2 C1 N1 128.3(2)
C3 C2 C1 117.5(2)
C3 C2 H2A 121.2
C1 C2 H2A 121.2
C2 C3 C4 121.6(2)
C2 C3 H3 119.2
C4 C3 H3 119.2
C3 C4 C5 120.4(3)
C3 C4 H4 119.8
C5 C4 H4 119.8
C6 C5 C4 118.2(2)
C6 C5 H5 120.9
C4 C5 H5 120.9
C5 C6 C1 120.8(2)
C5 C6 C7 130.5(2)
C1 C6 C7 108.7(2)
N2 C7 C6 114.04(18)
N2 C7 C8 113.73(18)
C6 C7 C8 101.89(17)
N2 C7 C9 108.80(16)
C6 C7 C9 111.64(18)
C8 C7 C9 106.39(16)
O1 C8 N1 126.9(2)
O1 C8 C7 125.8(2)
N1 C8 C7 107.15(18)
N3 C9 C10 106.74(17)
N3 C9 C7 108.76(17)
C10 C9 C7 110.68(17)
N3 C9 H9 110.2
C10 C9 H9 110.2
C7 C9 H9 110.2
O4 C10 O5 124.4(2)
O4 C10 C9 124.0(2)
O5 C10 C9 111.64(18)
O5 C11 H11A 109.5
O5 C11 H11B 109.5
H11A C11 H11B 109.5
O5 C11 H11C 109.5
H11A C11 H11C 109.5
H11B C11 H11C 109.5
O2 C12 N2 124.5(2)
O2 C12 O3 126.3(2)
N2 C12 O3 109.23(18)
O3 C13 C15 110.0(2)
O3 C13 C16 110.0(2)
C15 C13 C16 113.1(2)
O3 C13 C14 101.99(19)
C15 C13 C14 110.9(2)
C16 C13 C14 110.4(2)
C13 C14 H14A 109.5
C13 C14 H14B 109.5
H14A C14 H14B 109.5
C13 C14 H14C 109.5
H14A C14 H14C 109.5
H14B C14 H14C 109.5
C13 C15 H15A 109.5
C13 C15 H15B 109.5
H15A C15 H15B 109.5
C13 C15 H15C 109.5
H15A C15 H15C 109.5
H15B C15 H15C 109.5
C13 C16 H16A 109.5
C13 C16 H16B 109.5
H16A C16 H16B 109.5
C13 C16 H16C 109.5
H16A C16 H16C 109.5
H16B C16 H16C 109.5
N1 C17 C18 113.1(2)
N1 C17 H17A 109.0
C18 C17 H17A 109.0
N1 C17 H17B 109.0
C18 C17 H17B 109.0
H17A C17 H17B 107.8
C23 C18 C19 118.5(3)
C23 C18 C17 121.8(2)
C19 C18 C17 119.7(2)
C18 C19 C20 120.7(3)
C18 C19 H19 119.7
C20 C19 H19 119.7
C21 C20 C19 120.1(3)
C21 C20 H20 120.0
C19 C20 H20 120.0
C22 C21 C20 119.9(3)
C22 C21 H21 120.0
C20 C21 H21 120.0
C21 C22 C23 120.3(3)
C21 C22 H22 119.9
C23 C22 H22 119.9
C18 C23 C22 120.4(3)
C18 C23 H23 119.8
C22 C23 H23 119.8
N3 C24 C25 116.8(2)
N3 C24 C31 125.1(2)
C25 C24 C31 118.07(19)
C26 C25 C30 118.0(2)
C26 C25 C24 121.8(2)
C30 C25 C24 120.1(2)
C27 C26 C25 120.8(3)
C27 C26 H26 119.6
C25 C26 H26 119.6
C28 C27 C26 120.5(3)
C28 C27 H27 119.7
C26 C27 H27 119.7
C27 C28 C29 119.5(3)
C27 C28 H28 120.3
C29 C28 H28 120.3
C30 C29 C28 120.2(3)
C30 C29 H29 119.9
C28 C29 H29 119.9
C29 C30 C25 120.9(3)
C29 C30 H30 119.5
C25 C30 H30 119.5
C32 C31 C36 118.4(3)
C32 C31 C24 121.3(2)
C36 C31 C24 120.3(2)
C31 C32 C33 120.8(3)
C31 C32 H32 119.6
C33 C32 H32 119.6
C34 C33 C32 120.8(3)
C34 C33 H33 119.6
C32 C33 H33 119.6
C35 C34 C33 118.9(3)
C35 C34 H34 120.6
C33 C34 H34 120.6
C34 C35 C36 121.1(3)
C34 C35 H35 119.5
C36 C35 H35 119.5
C31 C36 C35 120.1(3)
C31 C36 H36 120.0
C35 C36 H36 120.0

loop_
_geom_bond_atom_site_label_1
_geom_bond_atom_site_label_2
_geom_bond_distance
O1 C8 1.210(3)
O2 C12 1.208(3)
O3 C12 1.346(3)
O3 C13 1.473(2)
O4 C10 1.200(3)
O5 C10 1.325(3)
O5 C11 1.456(3)
N1 C8 1.371(3)
N1 C1 1.400(3)
N1 C17 1.455(3)
N2 C12 1.340(3)
N2 C7 1.446(3)
N2 H2 0.8600
N3 C24 1.278(3)
N3 C9 1.449(3)
C1 C6 1.386(3)
C1 C2 1.386(3)
C2 C3 1.381(4)
C2 H2A 0.9300
C3 C4 1.385(4)
C3 H3 0.9300
C4 C5 1.392(4)
C4 H4 0.9300
C5 C6 1.381(3)
C5 H5 0.9300
C6 C7 1.507(3)
C7 C8 1.553(3)
C7 C9 1.566(3)
C9 C10 1.530(3)
C9 H9 0.9800
C11 H11A 0.9600
C11 H11B 0.9600
C11 H11C 0.9600
C13 C15 1.514(4)
C13 C16 1.511(4)
C13 C14 1.517(4)
C14 H14A 0.9600
C14 H14B 0.9600
C14 H14C 0.9600
C15 H15A 0.9600
C15 H15B 0.9600
C15 H15C 0.9600
C16 H16A 0.9600
C16 H16B 0.9600
C16 H16C 0.9600
C17 C18 1.512(3)
C17 H17A 0.9700
C17 H17B 0.9700
C18 C23 1.374(4)
C18 C19 1.380(3)
C19 C20 1.386(4)
C19 H19 0.9300
C20 C21 1.366(5)
C20 H20 0.9300
C21 C22 1.358(5)
C21 H21 0.9300
C22 C23 1.394(4)
C22 H22 0.9300
C23 H23 0.9300
C24 C25 1.494(3)
C24 C31 1.496(3)
C25 C26 1.385(4)
C25 C30 1.386(4)
C26 C27 1.382(4)
C26 H26 0.9300
C27 C28 1.364(5)
C27 H27 0.9300
C28 C29 1.380(5)
C28 H28 0.9300
C29 C30 1.377(4)
C29 H29 0.9300
C30 H30 0.9300
C31 C32 1.359(4)
C31 C36 1.367(4)
C32 C33 1.378(5)
C32 H32 0.9300
C33 C34 1.354(6)
C33 H33 0.9300
C34 C35 1.343(5)
C34 H34 0.9300
C35 C36 1.388(5)
C35 H35 0.9300
C36 H36 0.9300

loop_
_geom_hbond_atom_site_label_D
_geom_hbond_atom_site_label_H
_geom_hbond_atom_site_label_A
_geom_hbond_distance_DH
_geom_hbond_distance_HA
_geom_hbond_distance_DA
_geom_hbond_angle_DHA
C16 H16C O2 0.96 2.46 3.007(3) 116.2
C15 H15A O2 0.96 2.49 3.016(4) 114.2
N2 H2 O4 0.86 2.32 2.819(2) 116.8

loop_
_geom_torsion_atom_site_label_1
_geom_torsion_atom_site_label_2
_geom_torsion_atom_site_label_3
_geom_torsion_atom_site_label_4
_geom_torsion
C8 N1 C1 C6 6.8(2)
C17 N1 C1 C6 -177.7(2)
C8 N1 C1 C2 -170.9(2)
C17 N1 C1 C2 4.6(4)
C6 C1 C2 C3 0.6(3)
N1 C1 C2 C3 178.1(2)
C1 C2 C3 C4 -0.6(4)
C2 C3 C4 C5 0.2(4)
C3 C4 C5 C6 0.1(4)
C4 C5 C6 C1 -0.1(3)
C4 C5 C6 C7 -177.3(2)
C2 C1 C6 C5 -0.3(3)
N1 C1 C6 C5 -178.2(2)
C2 C1 C6 C7 177.5(2)
N1 C1 C6 C7 -0.4(2)
C12 N2 C7 C6 65.1(3)
C12 N2 C7 C8 -51.2(3)
C12 N2 C7 C9 -169.5(2)
C5 C6 C7 N2 49.4(3)
C1 C6 C7 N2 -128.10(19)
C5 C6 C7 C8 172.4(2)
C1 C6 C7 C8 -5.1(2)
C5 C6 C7 C9 -74.4(3)
C1 C6 C7 C9 108.1(2)
C1 N1 C8 O1 174.6(2)
C17 N1 C8 O1 -1.0(4)
C1 N1 C8 C7 -9.9(2)
C17 N1 C8 C7 174.5(2)
N2 C7 C8 O1 -52.3(3)
C6 C7 C8 O1 -175.4(2)
C9 C7 C8 O1 67.5(3)
N2 C7 C8 N1 132.18(19)
C6 C7 C8 N1 9.0(2)
C9 C7 C8 N1 -108.06(19)
C24 N3 C9 C10 116.2(2)
C24 N3 C9 C7 -124.4(2)
N2 C7 C9 N3 -63.5(2)
C6 C7 C9 N3 63.3(2)
C8 C7 C9 N3 173.61(17)
N2 C7 C9 C10 53.5(2)
C6 C7 C9 C10 -179.78(17)
C8 C7 C9 C10 -69.4(2)
C11 O5 C10 O4 7.3(3)
C11 O5 C10 C9 -174.8(2)
N3 C9 C10 O4 50.7(3)
C7 C9 C10 O4 -67.5(3)
N3 C9 C10 O5 -127.23(19)
C7 C9 C10 O5 114.6(2)
C7 N2 C12 O2 -3.3(4)
C7 N2 C12 O3 177.7(2)
C13 O3 C12 O2 10.1(4)
C13 O3 C12 N2 -171.03(19)
C12 O3 C13 C15 58.6(3)
C12 O3 C13 C16 -66.6(3)
C12 O3 C13 C14 176.3(2)
C8 N1 C17 C18 -127.8(2)
C1 N1 C17 C18 57.2(3)
N1 C17 C18 C23 41.8(3)
N1 C17 C18 C19 -140.0(2)
C23 C18 C19 C20 1.2(4)
C17 C18 C19 C20 -177.0(3)
C18 C19 C20 C21 0.6(5)
C19 C20 C21 C22 -2.3(5)
C20 C21 C22 C23 2.2(5)
C19 C18 C23 C22 -1.2(4)
C17 C18 C23 C22 176.9(3)
C21 C22 C23 C18 -0.5(5)
C9 N3 C24 C25 -178.44(17)
C9 N3 C24 C31 -0.6(3)
N3 C24 C25 C26 177.6(2)
C31 C24 C25 C26 -0.4(3)
N3 C24 C25 C30 0.4(3)
C31 C24 C25 C30 -177.7(2)
C30 C25 C26 C27 1.9(4)
C24 C25 C26 C27 -175.4(3)
C25 C26 C27 C28 -0.4(5)
C26 C27 C28 C29 -1.3(5)
C27 C28 C29 C30 1.5(5)
C28 C29 C30 C25 0.0(5)
C26 C25 C30 C29 -1.7(4)
C24 C25 C30 C29 175.6(2)
N3 C24 C31 C32 95.4(4)
C25 C24 C31 C32 -86.8(3)
N3 C24 C31 C36 -85.9(3)
C25 C24 C31 C36 91.9(3)
C36 C31 C32 C33 0.9(7)
C24 C31 C32 C33 179.7(4)
C31 C32 C33 C34 0.6(9)
C32 C33 C34 C35 -1.6(8)
C33 C34 C35 C36 1.1(7)
C32 C31 C36 C35 -1.5(6)
C24 C31 C36 C35 179.7(3)
C34 C35 C36 C31 0.5(6)
